data_4060344
_publ_section_title
;
  Synthesis and Crystallographic Characterization of New Mn(I)
  Complexes of Donor-Functionalized Indenes
;
_journal_name_full Organometallics
_journal_paper_doi 10.1021/om0490435
_journal_year 2005
_chemical_formula_sum 'C38.5 H44 Mn3 N O12 P2'
_chemical_formula_weight 939.51
_space_group_IT_number 2
_symmetry_cell_setting triclinic
_symmetry_space_group_name_Hall '-P 1'
_symmetry_space_group_name_H-M 'P -1'
_cell_angle_alpha 90.7419(11)
_cell_angle_beta 104.0872(11)
_cell_angle_gamma 96.4207(11)
_cell_formula_units_Z 2
_cell_length_a 8.4223(6)
_cell_length_b 16.2347(11)
_cell_length_c 16.3562(11)
_cell_measurement_temperature 193(2)
_cell_volume 2153.7(3)
_diffrn_ambient_temperature 193(2)
_exptl_crystal_density_diffrn 1.449
_cod_depositor_comments
;
The following automatic conversions were performed:
'_symmetry_cell_setting' value 'Triclinic' changed to 'triclinic'
according to '/home/saulius/struct/CIF-dictionaries/cif_core.dic'
dictionary named 'cif_core.dic' version 2.4.1 from 2010-06-29.

Automatic conversion script
Id: cif_fix_enum 1527 2010-12-29 10:47:43Z saulius 
;
_cod_original_formula_sum 'C38.50 H44 Mn3 N O12 P2'
_cod_database_code 4060344

loop_
_symmetry_equiv_pos_as_xyz
'x, y, z'
'-x, -y, -z'

loop_
_atom_site_label
_atom_site_type_symbol
_atom_site_fract_x
_atom_site_fract_y
_atom_site_fract_z
_atom_site_U_iso_or_equiv
_atom_site_adp_type
_atom_site_occupancy
_atom_site_symmetry_multiplicity
_atom_site_calc_flag
_atom_site_refinement_flags
_atom_site_disorder_assembly
_atom_site_disorder_group
Mn1 Mn 0.20446(4) 0.19359(2) -0.30918(2) 0.02564(11) Uani 1 1 d . . .
P1 P 0.16278(8) 0.23759(4) -0.18018(4) 0.02829(15) Uani 1 1 d . . .
O11 O -0.0504(3) 0.29216(16) -0.40703(16) 0.0575(6) Uani 1 1 d . . .
O12 O 0.2194(3) 0.11665(14) -0.47379(13) 0.0434(5) Uani 1 1 d . . .
O13 O 0.4324(3) 0.34166(13) -0.32362(16) 0.0505(6) Uani 1 1 d . . .
O14 O 0.5146(3) 0.12229(15) -0.22935(16) 0.0527(6) Uani 1 1 d . . .
N1 N 0.0356(3) 0.08380(13) -0.29701(13) 0.0274(4) Uani 1 1 d . . .
C1 C -0.1296(3) 0.01821(18) -0.19201(18) 0.0361(6) Uani 1 1 d . . .
H1A H -0.2386 0.0095 -0.2330 0.043 Uiso 1 1 calc R . .
H1B H -0.0809 -0.0348 -0.1855 0.043 Uiso 1 1 calc R . .
C2 C -0.0155(3) 0.08646(16) -0.21835(16) 0.0279(5) Uani 1 1 d . . .
C3 C 0.0305(3) 0.14925(16) -0.16053(16) 0.0302(5) Uani 1 1 d . . .
C3A C -0.0479(3) 0.13082(18) -0.09021(17) 0.0331(6) Uani 1 1 d . . .
C4 C -0.0410(4) 0.1752(2) -0.01623(19) 0.0436(7) Uani 1 1 d . . .
H4 H 0.0226 0.2279 -0.0034 0.052 Uiso 1 1 calc R . .
C5 C -0.1300(4) 0.1402(2) 0.0388(2) 0.0493(8) Uani 1 1 d . . .
H5 H -0.1267 0.1696 0.0900 0.059 Uiso 1 1 calc R . .
C6 C -0.2226(4) 0.0639(2) 0.0203(2) 0.0521(9) Uani 1 1 d . . .
H6 H -0.2829 0.0416 0.0587 0.063 Uiso 1 1 calc R . .
C7 C -0.2293(4) 0.0192(2) -0.0534(2) 0.0455(7) Uani 1 1 d . . .
H7 H -0.2924 -0.0338 -0.0655 0.055 Uiso 1 1 calc R . .
C7A C -0.1421(3) 0.05317(18) -0.10907(18) 0.0355(6) Uani 1 1 d . . .
C11 C 0.0382(4) 0.25203(18) -0.36761(18) 0.0363(6) Uani 1 1 d . . .
C12 C 0.2167(3) 0.14660(17) -0.41120(18) 0.0324(6) Uani 1 1 d . . .
C13 C 0.3444(4) 0.28479(17) -0.31772(18) 0.0343(6) Uani 1 1 d . . .
C14 C 0.3936(3) 0.14555(17) -0.25619(18) 0.0337(6) Uani 1 1 d . . .
C21 C 0.0470(4) 0.32718(19) -0.1727(2) 0.0438(7) Uani 1 1 d . . .
H21 H 0.0596 0.3394 -0.1112 0.053 Uiso 1 1 calc R . .
C22 C -0.1369(4) 0.3090(2) -0.2121(3) 0.0584(9) Uani 1 1 d . . .
H22A H -0.1906 0.3584 -0.2059 0.070 Uiso 1 1 calc R . .
H22B H -0.1835 0.2630 -0.1836 0.070 Uiso 1 1 calc R . .
H22C H -0.1552 0.2937 -0.2721 0.070 Uiso 1 1 calc R . .
C23 C 0.1201(5) 0.4054(2) -0.2074(3) 0.0613(10) Uani 1 1 d . . .
H23A H 0.0557 0.4510 -0.2021 0.074 Uiso 1 1 calc R . .
H23B H 0.1170 0.3952 -0.2670 0.074 Uiso 1 1 calc R . .
H23C H 0.2345 0.4203 -0.1754 0.074 Uiso 1 1 calc R . .
C24 C 0.3388(4) 0.2536(2) -0.08562(18) 0.0419(7) Uani 1 1 d . . .
H24 H 0.3018 0.2852 -0.0422 0.050 Uiso 1 1 calc R . .
C25 C 0.4879(4) 0.3066(3) -0.1036(2) 0.0583(10) Uani 1 1 d . . .
H25A H 0.5775 0.3139 -0.0522 0.070 Uiso 1 1 calc R . .
H25B H 0.4566 0.3610 -0.1222 0.070 Uiso 1 1 calc R . .
H25C H 0.5249 0.2788 -0.1480 0.070 Uiso 1 1 calc R . .
C26 C 0.3880(4) 0.1732(3) -0.0475(2) 0.0593(10) Uani 1 1 d . . .
H26A H 0.4807 0.1852 0.0022 0.071 Uiso 1 1 calc R . .
H26B H 0.4210 0.1393 -0.0891 0.071 Uiso 1 1 calc R . .
H26C H 0.2944 0.1430 -0.0307 0.071 Uiso 1 1 calc R . .
C27 C -0.1167(3) 0.0754(2) -0.36798(18) 0.0408(7) Uani 1 1 d . . .
H27A H -0.1897 0.0261 -0.3609 0.049 Uiso 1 1 calc R . .
H27B H -0.0862 0.0699 -0.4217 0.049 Uiso 1 1 calc R . .
H27C H -0.1739 0.1248 -0.3678 0.049 Uiso 1 1 calc R . .
C28 C 0.1160(4) 0.00625(17) -0.2998(2) 0.0431(7) Uani 1 1 d . . .
H28A H 0.0389 -0.0420 -0.2943 0.052 Uiso 1 1 calc R . .
H28B H 0.2151 0.0088 -0.2532 0.052 Uiso 1 1 calc R . .
H28C H 0.1465 0.0014 -0.3536 0.052 Uiso 1 1 calc R . .
Mn2 Mn 0.55412(4) 0.18194(2) 0.39609(2) 0.02567(11) Uani 1 1 d . . .
Mn3 Mn 0.56832(5) 0.25152(3) 0.23877(3) 0.03575(12) Uani 1 1 d . . .
P2 P 0.54818(8) 0.31600(4) 0.35829(4) 0.02802(15) Uani 1 1 d . . .
O31 O 0.1884(2) 0.15381(13) 0.33993(14) 0.0431(5) Uani 1 1 d . . .
O32 O 0.5381(3) -0.00045(14) 0.3779(2) 0.0650(7) Uani 1 1 d . . .
O33 O 0.5703(3) 0.20476(14) 0.57659(12) 0.0423(5) Uani 1 1 d . . .
O34 O 0.9183(3) 0.18912(17) 0.43270(15) 0.0545(6) Uani 1 1 d . . .
O35 O 0.2059(3) 0.2229(2) 0.17028(16) 0.0662(7) Uani 1 1 d . . .
O36 O 0.5890(4) 0.08214(19) 0.17605(17) 0.0738(8) Uani 1 1 d . . .
O37 O 0.5601(4) 0.3682(2) 0.10265(19) 0.0893(10) Uani 1 1 d . . .
O38 O 0.9312(3) 0.2964(2) 0.27730(19) 0.0820(10) Uani 1 1 d . . .
C31 C 0.3293(3) 0.16686(16) 0.36078(17) 0.0298(5) Uani 1 1 d . . .
C32 C 0.5464(3) 0.07092(19) 0.3837(2) 0.0390(6) Uani 1 1 d . . .
C33 C 0.5610(3) 0.19519(17) 0.50517(17) 0.0311(6) Uani 1 1 d . . .
C34 C 0.7783(3) 0.18919(18) 0.41621(17) 0.0346(6) Uani 1 1 d . . .
C35 C 0.3452(4) 0.2339(2) 0.20015(18) 0.0425(7) Uani 1 1 d . . .
C36 C 0.5838(4) 0.1483(3) 0.2004(2) 0.0513(8) Uani 1 1 d . . .
C37 C 0.5648(4) 0.3217(3) 0.1563(2) 0.0552(9) Uani 1 1 d . . .
C38 C 0.7929(4) 0.2774(3) 0.2665(2) 0.0523(9) Uani 1 1 d . . .
C41 C 0.3530(4) 0.36062(17) 0.35697(19) 0.0359(6) Uani 1 1 d . . .
H41 H 0.2657 0.3246 0.3151 0.043 Uiso 1 1 calc R . .
C42 C 0.2970(4) 0.35552(19) 0.4396(2) 0.0418(7) Uani 1 1 d . . .
H42A H 0.1939 0.3803 0.4326 0.050 Uiso 1 1 calc R . .
H42B H 0.3821 0.3857 0.4851 0.050 Uiso 1 1 calc R . .
H42C H 0.2794 0.2973 0.4537 0.050 Uiso 1 1 calc R . .
C43 C 0.3483(5) 0.4479(2) 0.3223(2) 0.0542(9) Uani 1 1 d . . .
H43A H 0.2428 0.4675 0.3232 0.065 Uiso 1 1 calc R . .
H43B H 0.3602 0.4461 0.2642 0.065 Uiso 1 1 calc R . .
H43C H 0.4388 0.4857 0.3574 0.065 Uiso 1 1 calc R . .
C44 C 0.7273(4) 0.39047(18) 0.4152(2) 0.0424(7) Uani 1 1 d . . .
H44 H 0.8245 0.3584 0.4263 0.051 Uiso 1 1 calc R . .
C45 C 0.7133(4) 0.4204(2) 0.5015(2) 0.0515(8) Uani 1 1 d . . .
H45A H 0.8109 0.4590 0.5279 0.062 Uiso 1 1 calc R . .
H45B H 0.7058 0.3728 0.5371 0.062 Uiso 1 1 calc R . .
H45C H 0.6143 0.4487 0.4950 0.062 Uiso 1 1 calc R . .
C46 C 0.7706(5) 0.4630(2) 0.3630(3) 0.0664(11) Uani 1 1 d . . .
H46A H 0.8655 0.4992 0.3967 0.080 Uiso 1 1 calc R . .
H46B H 0.6761 0.4946 0.3463 0.080 Uiso 1 1 calc R . .
H46C H 0.7981 0.4418 0.3124 0.080 Uiso 1 1 calc R . .
C10S C -0.1346(12) 0.5811(8) -0.0888(9) 0.1187(14) Uiso 0.50 1 d PD . .
H10A H -0.0589 0.6258 -0.1031 0.142 Uiso 0.50 1 calc PR . .
H10B H -0.2123 0.6051 -0.0622 0.142 Uiso 0.50 1 calc PR . .
H10C H -0.1956 0.5492 -0.1402 0.142 Uiso 0.50 1 calc PR . .
C11S C -0.0355(9) 0.5236(7) -0.0272(8) 0.1187(14) Uiso 0.50 1 d PGD . .
C12S C 0.1344(9) 0.5282(6) -0.0155(7) 0.1187(14) Uiso 0.50 1 d PGD . .
H12S H 0.1898 0.5682 -0.0441 0.142 Uiso 0.50 1 calc PR . .
C13S C 0.2231(9) 0.4744(6) 0.0379(6) 0.1187(14) Uiso 0.50 1 d PG . .
H13S H 0.3392 0.4776 0.0458 0.142 Uiso 0.50 1 calc PR . .
C14S C 0.1420(11) 0.4160(6) 0.0796(7) 0.1187(14) Uiso 0.50 1 d PG . .
H14S H 0.2027 0.3793 0.1161 0.142 Uiso 0.50 1 calc PR . .
C15S C -0.0279(11) 0.4114(6) 0.0680(6) 0.1187(14) Uiso 0.50 1 d PG . .
H15S H -0.0833 0.3715 0.0965 0.142 Uiso 0.50 1 calc PR . .
C16S C -0.1166(9) 0.4652(6) 0.0146(7) 0.1187(14) Uiso 0.50 1 d PGD . .
H16S H -0.2327 0.4620 0.0066 0.142 Uiso 0.50 1 calc PR . .

loop_
_atom_site_aniso_label
_atom_site_aniso_U_11
_atom_site_aniso_U_22
_atom_site_aniso_U_33
_atom_site_aniso_U_23
_atom_site_aniso_U_13
_atom_site_aniso_U_12
Mn1 0.0249(2) 0.0257(2) 0.0272(2) 0.00357(15) 0.00794(15) 0.00316(15)
P1 0.0288(3) 0.0278(3) 0.0283(3) 0.0009(3) 0.0094(3) -0.0018(3)
O11 0.0606(15) 0.0569(14) 0.0518(14) 0.0081(12) -0.0017(12) 0.0272(12)
O12 0.0434(12) 0.0544(13) 0.0349(11) -0.0047(10) 0.0147(9) 0.0065(10)
O13 0.0575(14) 0.0347(11) 0.0642(15) 0.0040(10) 0.0298(12) -0.0066(10)
O14 0.0399(12) 0.0528(14) 0.0611(15) -0.0012(11) -0.0007(11) 0.0177(10)
N1 0.0256(10) 0.0270(11) 0.0291(11) 0.0009(9) 0.0064(9) 0.0010(8)
C1 0.0330(14) 0.0335(14) 0.0385(15) 0.0075(12) 0.0062(12) -0.0048(11)
C2 0.0230(11) 0.0286(13) 0.0315(13) 0.0080(10) 0.0057(10) 0.0020(10)
C3 0.0261(12) 0.0332(14) 0.0304(13) 0.0059(11) 0.0065(10) 0.0001(10)
C3A 0.0276(13) 0.0406(15) 0.0298(13) 0.0074(11) 0.0065(10) -0.0003(11)
C4 0.0401(16) 0.0561(19) 0.0332(15) 0.0019(13) 0.0111(12) -0.0045(14)
C5 0.0449(17) 0.072(2) 0.0329(16) 0.0029(15) 0.0153(13) 0.0023(16)
C6 0.0412(17) 0.074(2) 0.0430(18) 0.0193(17) 0.0172(14) -0.0038(16)
C7 0.0408(16) 0.0544(19) 0.0400(17) 0.0133(14) 0.0131(13) -0.0081(14)
C7A 0.0282(13) 0.0422(15) 0.0333(14) 0.0100(12) 0.0044(11) -0.0013(11)
C11 0.0382(15) 0.0361(15) 0.0351(15) 0.0006(12) 0.0090(12) 0.0069(12)
C12 0.0277(13) 0.0330(14) 0.0371(15) 0.0062(12) 0.0095(11) 0.0021(10)
C13 0.0389(15) 0.0308(14) 0.0360(15) 0.0035(11) 0.0144(12) 0.0049(12)
C14 0.0306(14) 0.0308(14) 0.0379(15) -0.0015(11) 0.0062(11) 0.0019(11)
C21 0.060(2) 0.0354(15) 0.0451(17) 0.0003(13) 0.0286(15) 0.0113(14)
C22 0.054(2) 0.059(2) 0.076(3) 0.0179(19) 0.0327(19) 0.0263(17)
C23 0.079(3) 0.0332(17) 0.080(3) 0.0029(17) 0.034(2) 0.0077(17)
C24 0.0347(15) 0.0564(19) 0.0297(14) -0.0049(13) 0.0061(12) -0.0113(13)
C25 0.0453(19) 0.070(2) 0.051(2) -0.0077(17) 0.0089(15) -0.0243(17)
C26 0.0412(18) 0.084(3) 0.0437(19) 0.0191(18) -0.0041(14) -0.0018(17)
C27 0.0328(14) 0.0536(18) 0.0303(14) 0.0020(13) 0.0024(11) -0.0065(13)
C28 0.0417(16) 0.0251(14) 0.067(2) 0.0008(13) 0.0236(15) 0.0021(12)
Mn2 0.0249(2) 0.0269(2) 0.0260(2) -0.00036(15) 0.00779(15) 0.00327(15)
Mn3 0.0322(2) 0.0524(3) 0.0241(2) 0.00424(18) 0.00828(17) 0.00818(19)
P2 0.0268(3) 0.0282(3) 0.0274(3) 0.0021(3) 0.0048(3) -0.0003(3)
O31 0.0311(11) 0.0409(11) 0.0543(13) -0.0005(10) 0.0086(9) -0.0038(9)
O32 0.0574(15) 0.0302(12) 0.110(2) -0.0092(13) 0.0247(15) 0.0084(10)
O33 0.0414(11) 0.0582(13) 0.0284(11) -0.0005(9) 0.0107(8) 0.0055(10)
O34 0.0301(11) 0.0844(18) 0.0515(14) 0.0070(12) 0.0101(10) 0.0162(11)
O35 0.0405(14) 0.103(2) 0.0451(14) -0.0057(14) -0.0057(11) 0.0005(13)
O36 0.096(2) 0.078(2) 0.0506(15) -0.0135(14) 0.0091(14) 0.0435(17)
O37 0.100(2) 0.113(3) 0.0572(18) 0.0447(18) 0.0225(16) 0.010(2)
O38 0.0350(14) 0.139(3) 0.0748(19) 0.0252(19) 0.0204(13) 0.0060(15)
C31 0.0326(14) 0.0243(12) 0.0321(13) -0.0017(10) 0.0089(11) -0.0004(10)
C32 0.0323(14) 0.0377(16) 0.0488(17) -0.0038(13) 0.0122(12) 0.0071(12)
C33 0.0254(12) 0.0331(14) 0.0352(15) 0.0002(11) 0.0090(10) 0.0027(10)
C34 0.0335(15) 0.0419(16) 0.0305(14) 0.0031(12) 0.0102(11) 0.0081(12)
C35 0.0429(17) 0.0562(19) 0.0261(14) -0.0027(13) 0.0039(12) 0.0068(14)
C36 0.0520(19) 0.072(2) 0.0308(16) 0.0014(16) 0.0062(14) 0.0218(17)
C37 0.052(2) 0.080(3) 0.0350(17) 0.0110(17) 0.0129(15) 0.0065(18)
C38 0.0407(18) 0.083(3) 0.0370(17) 0.0125(16) 0.0151(14) 0.0094(17)
C41 0.0361(14) 0.0305(14) 0.0408(16) -0.0006(11) 0.0072(12) 0.0089(11)
C42 0.0458(17) 0.0343(15) 0.0488(18) -0.0031(13) 0.0168(14) 0.0095(13)
C43 0.062(2) 0.0427(18) 0.059(2) 0.0129(16) 0.0111(17) 0.0195(16)
C44 0.0357(15) 0.0327(15) 0.0508(18) 0.0039(13) -0.0016(13) -0.0033(12)
C45 0.0491(18) 0.0363(16) 0.057(2) -0.0125(15) -0.0088(15) 0.0048(14)
C46 0.049(2) 0.049(2) 0.091(3) 0.019(2) 0.0076(19) -0.0191(16)

loop_
_geom_bond_atom_site_label_1
_geom_bond_atom_site_label_2
_geom_bond_distance
_geom_bond_site_symmetry_2
_geom_bond_publ_flag
Mn1 C13 1.816(3) . ?
Mn1 C11 1.856(3) . ?
Mn1 C12 1.856(3) . ?
Mn1 C14 1.877(3) . ?
Mn1 N1 2.195(2) . ?
Mn1 P1 2.3373(8) . ?
P1 C3 1.797(3) . ?
P1 C24 1.856(3) . ?
P1 C21 1.858(3) . ?
O11 C11 1.132(4) . ?
O12 C12 1.134(3) . ?
O13 C13 1.138(3) . ?
O14 C14 1.116(3) . ?
N1 C2 1.454(3) . ?
N1 C27 1.498(3) . ?
N1 C28 1.500(3) . ?
C1 C7A 1.495(4) . ?
C1 C2 1.521(3) . ?
C2 C3 1.339(4) . ?
C3 C3A 1.478(4) . ?
C3A C4 1.385(4) . ?
C3A C7A 1.400(4) . ?
C4 C5 1.393(4) . ?
C5 C6 1.377(5) . ?
C6 C7 1.385(5) . ?
C7 C7A 1.387(4) . ?
C21 C22 1.519(5) . ?
C21 C23 1.526(4) . ?
C24 C26 1.510(5) . ?
C24 C25 1.532(4) . ?
Mn2 C33 1.780(3) . ?
Mn2 C32 1.803(3) . ?
Mn2 C34 1.826(3) . ?
Mn2 C31 1.828(3) . ?
Mn2 P2 2.2728(8) . ?
Mn2 Mn3 2.8472(6) . ?
Mn3 C37 1.773(4) . ?
Mn3 C36 1.812(4) . ?
Mn3 C35 1.819(3) . ?
Mn3 C38 1.833(3) . ?
Mn3 P2 2.2571(8) . ?
P2 C41 1.865(3) . ?
P2 C44 1.866(3) . ?
O31 C31 1.146(3) . ?
O32 C32 1.154(4) . ?
O33 C33 1.159(3) . ?
O34 C34 1.144(3) . ?
O35 C35 1.148(4) . ?
O36 C36 1.149(4) . ?
O37 C37 1.161(4) . ?
O38 C38 1.141(4) . ?
C41 C43 1.534(4) . ?
C41 C42 1.536(4) . ?
C44 C45 1.523(5) . ?
C44 C46 1.526(5) . ?
C10S C11S 1.5407 . ?
C11S C12S 1.3900 . ?
C11S C16S 1.3900 . ?
C12S C13S 1.3900 . ?
C13S C14S 1.3900 . ?
C14S C15S 1.3900 . ?
C15S C16S 1.3900 . ?
